data_2220746
loop_
_publ_author_name
'Ivashkevich, Ludmila S.'
'Lyakhov, Alexander S.'
'Mosalkova, Anastasiya P.'
'Gaponik, Pavel N.'
'Ivashkevich, Oleg A.'

_publ_section_title
;<i>catena</i>-Poly[cobalt(II)-di-\m-chlorido-\k^4^<i>Cl</i>:<i>Cl</i>-\m-1,5-dimethyl-1<i>H</i>-tetrazole-\k^2^<i>N</i>^3^:<i>N</i>^4^]:
 an X-ray powder investigation
;
_journal_coeditor_code CV2491
_journal_issue 2
_journal_name_full 'Acta Crystallographica Section E'
_journal_page_first m236
_journal_paper_doi 10.1107/S1600536809003018
_journal_volume 65
_journal_year 2009
_chemical_formula_iupac '[Co Cl2 (C3 H6 N4)]'
_chemical_formula_moiety 'C3 H6 Cl2 Co N4'
_chemical_formula_sum 'C3 H6 Cl2 Co N4'
_chemical_formula_weight 227.95
_chemical_name_systematic
;
<i>catena</i>-Poly[cobalt(II)-di-\m-chlorido-\k^4^Cl:Cl-\m-\
1,5-dimethyl-1<i>H</i>-tetrazole-\k^2^N^3^:N^4^]
;
_space_group_IT_number 2
_symmetry_cell_setting triclinic
_symmetry_space_group_name_Hall '-P 1'
_symmetry_space_group_name_H-M 'P -1'
_cell_angle_alpha 108.639(2)
_cell_angle_beta 107.259(3)
_cell_angle_gamma 105.769(3)
_cell_formula_units_Z 2
_cell_length_a 6.7159(4)
_cell_length_b 7.5986(4)
_cell_length_c 8.9231(5)
_cell_measurement_temperature 295
_cell_volume 376.72(4)
_computing_cell_refinement 'FULLPROF (Rodr\'iguez-Carvajal, 2001)'
_computing_data_collection 'Local program'
_computing_data_reduction 'Local program'
_computing_molecular_graphics 'PLATON (Spek, 2003)'
_computing_publication_material
;
FULLPROF (Rodr\'iguez-Carvajal, 2001),
SHELXL97 (Sheldrick, 2008) and PLATON (Spek, 2003)
;
_computing_structure_refinement 'FULLPROF (Rodr\'iguez-Carvajal, 2001)'
_diffrn_ambient_temperature 295
_diffrn_measurement_device_type 'HZG-4A (Carl Zeiss, Jena)'
_diffrn_measurement_method '\q/2\q scan'
_diffrn_radiation_monochromator 'Fe filtered'
_diffrn_radiation_type 'Co K\a'
_diffrn_radiation_wavelength 1.79021
_exptl_crystal_density_diffrn 2.010
_exptl_crystal_density_method 'Not Measured'
_exptl_crystal_F_000 226
_refine_ls_goodness_of_fit_all 0.97
_refine_ls_hydrogen_treatment constr
_refine_ls_matrix_type fullcycle
_refine_ls_number_constraints 0
_refine_ls_number_parameters 45
_refine_ls_number_reflns 896
_refine_ls_number_restraints 7
_refine_ls_shift/su_max 0.002
_refine_ls_structure_factor_coef Inet
_refine_ls_weighting_scheme sigma
_cod_data_source_file cv2491.cif
_cod_data_source_block I
_cod_depositor_comments
;
The following automatic conversions were performed:
'_symmetry_cell_setting' value 'Triclinic' changed to 'triclinic'
according to '/home/saulius/struct/CIF-dictionaries/cif_core.dic'
dictionary named 'cif_core.dic' version 2.4.1 from 2010-06-29.

Automatic conversion script
Id: cif_fix_enum 1527 2010-12-29 10:47:43Z saulius 

The following automatic conversions were performed:

'_symmetry_cell_setting' value 'Triclinic' changed to 'triclinic'
according to /home/saulius/struct/CIF-dictionaries/cif_core.dic
dictionary named 'cif_core.dic' version 2.4.1 from 2010-06-29.

Automatic conversion script
Id: cif_fix_values 1715 2011-07-08 13:25:40Z adriana 
;
_cod_database_code 2220746

loop_
_symmetry_equiv_pos_site_id
_symmetry_equiv_pos_as_xyz
1 x,y,z
2 -x,-y,-z

loop_
_atom_site_type_symbol
_atom_site_label
_atom_site_fract_x
_atom_site_fract_y
_atom_site_fract_z
_atom_site_U_iso_or_equiv
_atom_site_adp_type
_atom_site_occupancy
Co Co1 0.00000 1.00000 0.00000 0.0183(8) Uiso 1.00000
Co Co2 0.50000 1.00000 0.00000 0.0183(8) Uiso 1.00000
Cl Cl1 0.6168(5) 0.7266(4) -0.1147(4) 0.0254(9) Uiso 1.00000
Cl Cl2 -0.1025(5) 1.1819(4) 0.2275(4) 0.0254(9) Uiso 1.00000
N N1 0.3124(10) 0.7423(14) 0.3267(10) 0.032(2) Uiso 1.00000
N N2 0.4540(11) 0.8008(13) 0.2565(10) 0.032(2) Uiso 1.00000
N N3 0.3888(9) 0.8891(13) 0.1626(10) 0.032(2) Uiso 1.00000
N N4 0.1745(10) 0.8607(14) 0.1504(11) 0.032(2) Uiso 1.00000
C C5 0.1349(12) 0.783(2) 0.2552(15) 0.032(2) Uiso 1.00000
C C6 -0.0585(12) 0.7367(16) 0.2934(13) 0.035(3) Uiso 1.00000
H H6A -0.03346 0.68164 0.37682 0.053 Uiso 1.00000
H H6B -0.19026 0.63786 0.18797 0.053 Uiso 1.00000
H H6C -0.08251 0.85734 0.33971 0.053 Uiso 1.00000
C C7 0.3895(17) 0.6847(16) 0.4623(10) 0.035(3) Uiso 1.00000
H H7A 0.52906 0.66940 0.46948 0.053 Uiso 1.00000
H H7B 0.27627 0.55778 0.43745 0.053 Uiso 1.00000
H H7C 0.41569 0.78730 0.57057 0.053 Uiso 1.00000

loop_
_atom_type_symbol
_atom_type_description
_atom_type_scat_dispersion_real
_atom_type_scat_dispersion_imag
_atom_type_scat_source
N N 0.0061 0.0033 'International Tables Vol C Tables 4.2.6.8 and 6.1.1.4'
Co Co 0.3494 0.9721 'International Tables Vol C Tables 4.2.6.8 and 6.1.1.4'
Cl Cl 0.1484 0.1585 'International Tables Vol C Tables 4.2.6.8 and 6.1.1.4'
H H 0.0000 0.0000 'International Tables Vol C Tables 4.2.6.8 and 6.1.1.4'
C C 0.0033 0.0016 'International Tables Vol C Tables 4.2.6.8 and 6.1.1.4'

loop_
_geom_angle_atom_site_label_1
_geom_angle_atom_site_label_2
_geom_angle_atom_site_label_3
_geom_angle_site_symmetry_1
_geom_angle_site_symmetry_2
_geom_angle_site_symmetry_3
_geom_angle
_geom_angle_publ_flag
Cl2 Co1 N4 . . . 95.5(2) no
Cl1 Co1 Cl2 1_455 . . 84.91(11) no
Cl2 Co1 Cl2 . . 2_575 180.00 no
Cl2 Co1 N4 . . 2_575 84.5(2) no
Cl1 Co1 Cl2 2_675 . . 95.09(11) no
Cl1 Co1 N4 1_455 . . 93.6(3) no
Cl2 Co1 N4 2_575 . . 84.5(2) no
N4 Co1 N4 . . 2_575 180.00 no
Cl1 Co1 N4 2_675 . . 86.4(3) no
Cl1 Co1 Cl2 1_455 . 2_575 95.09(11) no
Cl1 Co1 N4 1_455 . 2_575 86.4(3) no
Cl1 Co1 Cl1 1_455 . 2_675 180.00 no
Cl2 Co1 N4 2_575 . 2_575 95.5(2) no
Cl1 Co1 Cl2 2_675 . 2_575 84.91(11) no
Cl1 Co1 N4 2_675 . 2_575 93.6(3) no
Cl1 Co2 N3 . . . 94.9(3) no
Cl1 Co2 Cl2 . . 1_655 85.31(11) no
Cl1 Co2 Cl2 . . 2_575 94.69(11) no
Cl1 Co2 Cl1 . . 2_675 180.00 no
Cl1 Co2 N3 . . 2_675 85.1(3) no
Cl2 Co2 N3 1_655 . . 91.3(2) no
Cl2 Co2 N3 2_575 . . 88.7(2) no
Cl1 Co2 N3 2_675 . . 85.1(3) no
N3 Co2 N3 . . 2_675 180.00 no
Cl2 Co2 Cl2 1_655 . 2_575 180.00 no
Cl1 Co2 Cl2 2_675 . 1_655 94.69(11) no
Cl2 Co2 N3 1_655 . 2_675 88.7(2) no
Cl1 Co2 Cl2 2_675 . 2_575 85.31(11) no
Cl2 Co2 N3 2_575 . 2_675 91.3(2) no
Cl1 Co2 N3 2_675 . 2_675 94.9(3) no
Co1 Cl1 Co2 1_655 . . 85.92(10) no
Co1 Cl2 Co2 . . 1_455 85.65(10) no
N2 N1 C5 . . . 103.6(9) no
N2 N1 C7 . . . 118.7(8) no
C5 N1 C7 . . . 137.0(10) no
N1 N2 N3 . . . 113.8(8) no
Co2 N3 N2 . . . 136.1(6) no
Co2 N3 N4 . . . 119.0(7) no
N2 N3 N4 . . . 103.5(8) no
Co1 N4 N3 . . . 115.1(7) no
Co1 N4 C5 . . . 134.3(7) no
N3 N4 C5 . . . 109.6(9) no
N1 C5 N4 . . . 108.8(9) no
N1 C5 C6 . . . 121.2(12) no
N4 C5 C6 . . . 130.0(11) no
C5 C6 H6A . . . 109.00 no
C5 C6 H6B . . . 109.00 no
C5 C6 H6C . . . 110.00 no
H6A C6 H6B . . . 109.00 no
H6A C6 H6C . . . 110.00 no
H6B C6 H6C . . . 110.00 no
N1 C7 H7A . . . 109.00 no
N1 C7 H7B . . . 109.00 no
N1 C7 H7C . . . 109.00 no
H7A C7 H7B . . . 109.00 no
H7A C7 H7C . . . 110.00 no
H7B C7 H7C . . . 110.00 no

loop_
_geom_bond_atom_site_label_1
_geom_bond_atom_site_label_2
_geom_bond_site_symmetry_1
_geom_bond_site_symmetry_2
_geom_bond_distance
_geom_bond_publ_flag
Co1 Cl2 . . 2.461(3) yes
Co1 N4 . . 2.224(10) yes
Co1 Cl1 . 1_455 2.482(3) yes
Co1 Cl2 . 2_575 2.461(3) no
Co1 N4 . 2_575 2.224(10) no
Co1 Cl1 . 2_675 2.482(3) no
Co2 Cl1 . . 2.446(3) yes
Co2 N3 . . 2.111(9) yes
Co2 Cl2 . 1_655 2.479(3) yes
Co2 Cl2 . 2_575 2.479(3) no
Co2 Cl1 . 2_675 2.446(3) no
Co2 N3 . 2_675 2.111(9) no
N1 N2 . . 1.340(12) no
N1 C5 . . 1.341(14) no
N1 C7 . . 1.419(14) no
N2 N3 . . 1.283(13) no
N3 N4 . . 1.361(11) no
N4 C5 . . 1.307(17) no
C5 C6 . . 1.421(15) no
C6 H6A . . 0.9600 no
C6 H6B . . 0.9600 no
C6 H6C . . 0.9600 no
C7 H7A . . 0.9600 no
C7 H7B . . 0.9600 no
C7 H7C . . 0.9600 no
